data_7101370
loop_
_publ_author_name
'O-Pil Kwon'
'Volker Gramlich'
'Peter Gunter'
'Mojca Jazbinsek'
'Seong-Ji Kwon.'

_publ_section_title
;
Nonlinear optical co-crystal of analogous polyene
chromophores with tailored physical properties
;
_journal_issue 35
_journal_name_full 'Chemical Communications'
_journal_paper_doi 10.1039/b607107d
_journal_year 2006
_chemical_formula_sum 'C21 H23 N3'
_chemical_formula_weight 317.42
_chemical_name_systematic
;
?
;
_space_group_IT_number 4
_symmetry_cell_setting monoclinic
_symmetry_space_group_name_Hall 'P 2yb'
_symmetry_space_group_name_H-M 'P 1 21 1'
_atom_sites_solution_hydrogens geom
_atom_sites_solution_primary direct
_atom_sites_solution_secondary difmap
_audit_creation_method SHELXL-97
_cell_angle_alpha 90.00
_cell_angle_beta 96.750(8)
_cell_angle_gamma 90.00
_cell_formula_units_Z 2
_cell_length_a 6.1303(7)
_cell_length_b 7.4239(9)
_cell_length_c 20.258(4)
_cell_measurement_reflns_used 12
_cell_measurement_temperature 295(2)
_cell_measurement_theta_max 11
_cell_measurement_theta_min 10
_cell_volume 915.6(2)
_computing_cell_refinement 'SIEMENS SHELXTL Plus'
_computing_data_collection 'SIEMENS SHELXTL Plus'
_computing_data_reduction 'SIEMENS SHELXTL Plus'
_computing_molecular_graphics SHELXLTL-Plus
_computing_publication_material SHELXL-93
_computing_structure_refinement 'SHELXL-97 (Sheldrick, 1997)'
_computing_structure_solution 'SHELXS-97 (Sheldrick, 1990)'
_diffrn_ambient_temperature 295(2)
_diffrn_measured_fraction_theta_full 0.986
_diffrn_measured_fraction_theta_max 0.986
_diffrn_measurement_method ' \w scans'
_diffrn_radiation_monochromator graphite
_diffrn_radiation_source 'fine-focus sealed tube'
_diffrn_radiation_type MoK\a
_diffrn_radiation_wavelength 0.71073
_diffrn_reflns_av_R_equivalents 0.0579
_diffrn_reflns_av_sigmaI/netI 0.0382
_diffrn_reflns_limit_h_max 7
_diffrn_reflns_limit_h_min -6
_diffrn_reflns_limit_k_max 9
_diffrn_reflns_limit_k_min -9
_diffrn_reflns_limit_l_max 24
_diffrn_reflns_limit_l_min -26
_diffrn_reflns_number 6025
_diffrn_reflns_theta_full 27.58
_diffrn_reflns_theta_max 27.58
_diffrn_reflns_theta_min 4.36
_diffrn_standards_decay_% 0
_diffrn_standards_interval_count 120
_diffrn_standards_number 1
_exptl_absorpt_coefficient_mu 0.069
_exptl_absorpt_correction_T_max 0.99
_exptl_absorpt_correction_T_min 0.99
_exptl_absorpt_correction_type numerical
_exptl_absorpt_process_details XCALIBUR
_exptl_crystal_density_diffrn 1.151
_exptl_crystal_density_method 'not measured'
_exptl_crystal_F_000 340
_exptl_crystal_size_max 0.10
_exptl_crystal_size_mid 0.10
_exptl_crystal_size_min 0.06
_refine_diff_density_max 0.377
_refine_diff_density_min -0.197
_refine_diff_density_rms 0.044
_refine_ls_extinction_method none
_refine_ls_goodness_of_fit_ref 1.017
_refine_ls_hydrogen_treatment constr
_refine_ls_matrix_type full
_refine_ls_number_parameters 219
_refine_ls_number_reflns 2247
_refine_ls_number_restraints 1
_refine_ls_restrained_S_all 1.017
_refine_ls_R_factor_all 0.0659
_refine_ls_R_factor_gt 0.0589
_refine_ls_shift/su_max 0.001
_refine_ls_shift/su_mean 0.000
_refine_ls_structure_factor_coef Fsqd
_refine_ls_weighting_details 'calc w=1/[\s^2^(Fo^2^)+(0.1400P)^2^+0.0000P] where P=(Fo^2^+2Fc^2^)/3'
_refine_ls_weighting_scheme calc
_refine_ls_wR_factor_gt 0.1716
_refine_ls_wR_factor_ref 0.1797
_reflns_number_gt 1858
_reflns_number_total 2247
_reflns_threshold_expression >2sigma(I)
_cod_data_source_file b607107d.txt
_cod_depositor_comments
;
The following automatic conversions were performed:
'_symmetry_cell_setting' value 'Monoclinic' changed to 'monoclinic'
according to '/home/saulius/struct/CIF-dictionaries/cif_core.dic'
dictionary named 'cif_core.dic' version 2.4.1 from 2010-06-29.

Automatic conversion script
Id: cif_fix_enum 1527 2010-12-29 10:47:43Z saulius 
;
_cod_original_sg_symbol_H-M P2(1)
_cod_database_code 7101370

loop_
_symmetry_equiv_pos_as_xyz
'x, y, z'
'-x, y+1/2, -z'

loop_
_atom_site_label
_atom_site_type_symbol
_atom_site_fract_x
_atom_site_fract_y
_atom_site_fract_z
_atom_site_U_iso_or_equiv
_atom_site_adp_type
_atom_site_occupancy
_atom_site_symmetry_multiplicity
_atom_site_calc_flag
_atom_site_refinement_flags
C1 C 1.1747(4) 0.3560(4) 0.84111(13) 0.0537(6) Uani 1 1 d .
N1 N 1.5842(6) 0.2127(9) 0.96535(16) 0.1105(14) Uani 1 1 d .
C2 C 1.0942(5) 0.4612(5) 0.89656(13) 0.0612(7) Uani 1 1 d .
H2A H 1.2185 0.4912 0.9288 0.073 Uiso 1 1 calc R
H2B H 0.9957 0.3859 0.9186 0.073 Uiso 1 1 calc R
N2 N 1.4783(6) 0.0445(6) 0.75965(17) 0.0977(10) Uani 1 1 d .
N3 N 0.0966(3) 0.5586(3) 0.41946(9) 0.0482(5) Uani 1 1 d .
C3 C 0.9744(4) 0.6345(5) 0.87357(12) 0.0596(7) Uani 1 1 d .
C4 C 0.7940(4) 0.5901(4) 0.81728(13) 0.0563(7) Uani 1 1 d .
H4A H 0.6753 0.5289 0.8358 0.068 Uiso 1 1 calc R
H4B H 0.7358 0.7018 0.7975 0.068 Uiso 1 1 calc R
C5 C 0.8709(4) 0.4739(4) 0.76367(12) 0.0499(5) Uani 1 1 d .
C6 C 1.0515(4) 0.3691(4) 0.77680(12) 0.0560(6) Uani 1 1 d .
H6A H 1.0977 0.3021 0.7422 0.067 Uiso 1 1 calc R
C7 C 0.8684(7) 0.7142(9) 0.93177(18) 0.0971(13) Uani 1 1 d .
H7A H 0.7933 0.8236 0.9178 0.146 Uiso 1 1 calc R
H7B H 0.9801 0.7394 0.9679 0.146 Uiso 1 1 calc R
H7C H 0.7654 0.6294 0.9461 0.146 Uiso 1 1 calc R
C8 C 1.1359(7) 0.7685(5) 0.8491(2) 0.0838(11) Uani 1 1 d .
H8A H 1.0594 0.8769 0.8346 0.126 Uiso 1 1 calc R
H8B H 1.2011 0.7167 0.8127 0.126 Uiso 1 1 calc R
H8C H 1.2488 0.7961 0.8846 0.126 Uiso 1 1 calc R
C9 C 1.3541(4) 0.2459(4) 0.85172(13) 0.0583(7) Uani 1 1 d .
C10 C 1.4804(5) 0.2285(6) 0.91489(16) 0.0722(8) Uani 1 1 d .
C11 C 1.4244(5) 0.1348(5) 0.80041(15) 0.0667(7) Uani 1 1 d .
C12 C 0.7510(4) 0.4714(4) 0.69760(12) 0.0511(6) Uani 1 1 d .
H12A H 0.8115 0.4043 0.6655 0.061 Uiso 1 1 calc R
C13 C 0.5617(4) 0.5564(4) 0.67834(11) 0.0466(5) Uani 1 1 d .
H13A H 0.5008 0.6236 0.7103 0.056 Uiso 1 1 calc R
C14 C 0.4434(3) 0.5529(3) 0.61213(11) 0.0413(5) Uani 1 1 d .
C15 C 0.2413(4) 0.6402(3) 0.59835(11) 0.0471(5) Uani 1 1 d .
H15A H 0.1834 0.6999 0.6327 0.056 Uiso 1 1 calc R
C16 C 0.1244(4) 0.6415(3) 0.53603(10) 0.0452(5) Uani 1 1 d .
H16A H -0.0105 0.6999 0.5293 0.054 Uiso 1 1 calc R
C17 C 0.2078(3) 0.5547(3) 0.48228(10) 0.0384(4) Uani 1 1 d .
C18 C 0.4098(3) 0.4649(3) 0.49557(11) 0.0430(5) Uani 1 1 d .
H18A H 0.4679 0.4048 0.4613 0.052 Uiso 1 1 calc R
C19 C 0.5238(3) 0.4643(3) 0.55856(11) 0.0439(5) Uani 1 1 d .
H19A H 0.6573 0.4038 0.5658 0.053 Uiso 1 1 calc R
C20 C -0.1192(4) 0.6369(4) 0.40674(13) 0.0548(6) Uani 1 1 d .
H20A H -0.1785 0.6131 0.3616 0.082 Uiso 1 1 calc R
H20B H -0.1097 0.7647 0.4138 0.082 Uiso 1 1 calc R
H20C H -0.2133 0.5850 0.4363 0.082 Uiso 1 1 calc R
C21 C 0.1923(5) 0.4810(5) 0.36444(12) 0.0600(7) Uani 1 1 d .
H21A H 0.0984 0.5039 0.3239 0.090 Uiso 1 1 calc R
H21B H 0.2084 0.3534 0.3709 0.090 Uiso 1 1 calc R
H21C H 0.3338 0.5341 0.3617 0.090 Uiso 1 1 calc R

loop_
_atom_site_aniso_label
_atom_site_aniso_U_11
_atom_site_aniso_U_22
_atom_site_aniso_U_33
_atom_site_aniso_U_23
_atom_site_aniso_U_13
_atom_site_aniso_U_12
C1 0.0527(12) 0.0562(14) 0.0504(12) 0.0064(11) -0.0010(9) -0.0046(12)
N1 0.089(2) 0.155(4) 0.0794(18) 0.019(2) -0.0213(17) 0.020(3)
C2 0.0611(14) 0.0764(17) 0.0439(11) -0.0015(13) -0.0024(10) 0.0010(15)
N2 0.111(2) 0.100(2) 0.088(2) 0.007(2) 0.0335(18) 0.027(2)
N3 0.0494(10) 0.0527(11) 0.0417(9) -0.0016(9) 0.0023(8) 0.0072(10)
C3 0.0595(14) 0.0710(16) 0.0470(12) -0.0097(12) 0.0000(10) 0.0002(13)
C4 0.0523(12) 0.0690(17) 0.0466(12) -0.0056(11) 0.0014(9) 0.0024(11)
C5 0.0527(12) 0.0492(12) 0.0465(11) 0.0013(11) 0.0002(9) -0.0018(11)
C6 0.0633(14) 0.0569(14) 0.0458(11) -0.0041(11) -0.0015(10) 0.0058(13)
C7 0.093(2) 0.132(4) 0.0643(18) -0.037(2) -0.0011(16) 0.024(2)
C8 0.080(2) 0.0673(19) 0.101(3) -0.0113(18) -0.0041(19) -0.0178(17)
C9 0.0564(14) 0.0652(16) 0.0518(13) 0.0092(12) -0.0003(10) 0.0005(13)
C10 0.0562(15) 0.090(2) 0.0674(17) 0.0130(17) -0.0049(12) 0.0077(16)
C11 0.0651(15) 0.0686(16) 0.0664(17) 0.0141(15) 0.0080(13) 0.0086(15)
C12 0.0584(13) 0.0498(12) 0.0434(11) -0.0030(11) -0.0012(9) 0.0027(12)
C13 0.0530(12) 0.0439(10) 0.0424(10) -0.0001(10) 0.0033(8) -0.0020(11)
C14 0.0422(10) 0.0386(10) 0.0423(10) 0.0007(9) 0.0021(8) -0.0018(10)
C15 0.0534(12) 0.0444(11) 0.0439(11) -0.0046(10) 0.0083(9) 0.0059(11)
C16 0.0455(10) 0.0460(11) 0.0442(11) 0.0005(10) 0.0053(8) 0.0088(10)
C17 0.0422(10) 0.0339(9) 0.0390(9) 0.0027(9) 0.0049(7) -0.0007(9)
C18 0.0445(10) 0.0397(10) 0.0455(10) -0.0034(9) 0.0080(8) 0.0027(10)
C19 0.0400(10) 0.0426(11) 0.0484(11) -0.0006(10) 0.0025(8) 0.0061(9)
C20 0.0527(13) 0.0619(14) 0.0492(12) 0.0045(12) 0.0029(10) 0.0080(13)
C21 0.0656(14) 0.0710(17) 0.0437(11) -0.0044(13) 0.0075(10) 0.0113(14)

loop_
_atom_type_symbol
_atom_type_description
_atom_type_scat_dispersion_real
_atom_type_scat_dispersion_imag
_atom_type_scat_source
C C 0.0033 0.0000 'International Tables Vol C Tables 4.2.6.8 and 6.1.1.4'
H H 0.0000 0.0000 'International Tables Vol C Tables 4.2.6.8 and 6.1.1.4'
N N 0.0061 0.0000 'International Tables Vol C Tables 4.2.6.8 and 6.1.1.4'

loop_
_geom_angle_atom_site_label_1
_geom_angle_atom_site_label_2
_geom_angle_atom_site_label_3
_geom_angle
C9 C1 C6 120.9(2)
C9 C1 C2 121.6(2)
C6 C1 C2 117.5(2)
C1 C2 C3 113.5(2)
C17 N3 C21 120.48(19)
C17 N3 C20 121.34(19)
C21 N3 C20 118.2(2)
C8 C3 C2 109.9(3)
C8 C3 C4 109.8(2)
C2 C3 C4 109.0(3)
C8 C3 C7 110.4(3)
C2 C3 C7 108.8(3)
C4 C3 C7 108.8(2)
C5 C4 C3 113.7(2)
C6 C5 C12 119.2(2)
C6 C5 C4 120.4(2)
C12 C5 C4 120.4(2)
C5 C6 C1 123.4(2)
C1 C9 C10 122.6(3)
C1 C9 C11 122.4(2)
C10 C9 C11 115.0(3)
N1 C10 C9 178.9(4)
N2 C11 C9 179.1(4)
C13 C12 C5 126.3(2)
C12 C13 C14 125.8(2)
C15 C14 C19 116.47(19)
C15 C14 C13 120.8(2)
C19 C14 C13 122.68(19)
C16 C15 C14 122.71(19)
C15 C16 C17 120.51(19)
N3 C17 C18 121.23(18)
N3 C17 C16 121.39(18)
C18 C17 C16 117.38(18)
C19 C18 C17 121.17(19)
C18 C19 C14 121.75(18)

loop_
_geom_bond_atom_site_label_1
_geom_bond_atom_site_label_2
_geom_bond_distance
C1 C9 1.367(4)
C1 C6 1.430(3)
C1 C2 1.499(4)
N1 C10 1.145(4)
C2 C3 1.527(5)
N2 C11 1.142(5)
N3 C17 1.371(2)
N3 C21 1.439(3)
N3 C20 1.441(3)
C3 C8 1.527(5)
C3 C4 1.528(3)
C3 C7 1.530(4)
C4 C5 1.505(4)
C5 C6 1.354(4)
C5 C12 1.449(3)
C9 C10 1.421(4)
C9 C11 1.432(5)
C12 C13 1.338(4)
C13 C14 1.448(3)
C14 C15 1.397(3)
C14 C19 1.407(3)
C15 C16 1.377(3)
C16 C17 1.411(3)
C17 C18 1.405(3)
C18 C19 1.381(3)

loop_
_cod_related_entry_id
_cod_related_entry_database
_cod_related_entry_code
1 ChemSpider 4783041
